data_7154210
loop_
_publ_author_name
'Alcaide, Benito'
'Almendros, Pedro'
'Aragoncillo, Cristina'
'Callejo, Ricardo'
'Pilar Ruiz, M.'
'Rosario Torres, M.'

_publ_section_title
;
 Investigation of the Passerini and Ugi reactions in \b-lactam aldehydes.
 Synthetic applications.
;
_journal_issue 5
_journal_name_full 'Organic &amp; biomolecular chemistry'
_journal_page_first 1387
_journal_page_last 1394
_journal_paper_doi 10.1039/c4ob02289k
_journal_volume 13
_journal_year 2015
_chemical_formula_sum 'C22 H24 N2 O6'
_chemical_formula_weight 412.43
_chemical_name_systematic
; 
 ? 
;
_space_group_IT_number 19
_symmetry_cell_setting orthorhombic
_symmetry_space_group_name_Hall 'P 2ac 2ab'
_symmetry_space_group_name_H-M 'P 21 21 21'
_atom_sites_solution_hydrogens geom
_atom_sites_solution_primary direct
_atom_sites_solution_secondary difmap
_audit_creation_method SHELXL-97
_audit_update_record
;
2013-06-04 deposited with the CCDC.
2014-11-21 downloaded from the CCDC.
;
_cell_angle_alpha 90.00
_cell_angle_beta 90.00
_cell_angle_gamma 90.00
_cell_formula_units_Z 4
_cell_length_a 9.4466(14)
_cell_length_b 12.1860(18)
_cell_length_c 18.704(3)
_cell_measurement_reflns_used 1714
_cell_measurement_temperature 296(2)
_cell_measurement_theta_max 18.88
_cell_measurement_theta_min 2.42
_cell_volume 2153.1(6)
_computing_cell_refinement 'Bruker SMART'
_computing_data_collection 'Bruker SMART'
_computing_data_reduction 'Bruker SAINT'
_computing_molecular_graphics 'Bruker SHELXTL'
_computing_publication_material 'Bruker SHELXTL'
_computing_structure_refinement 'SHELXL-97 (Sheldrick, 1997)'
_computing_structure_solution 'SHELXS-97 (Sheldrick, 1990)'
_diffrn_ambient_temperature 296(2)
_diffrn_measured_fraction_theta_full 0.998
_diffrn_measured_fraction_theta_max 0.998
_diffrn_measurement_device_type 'CCD area detector'
_diffrn_measurement_method 'phi and omega scans'
_diffrn_radiation_monochromator graphite
_diffrn_radiation_source 'fine-focus sealed tube'
_diffrn_radiation_type MoK\a
_diffrn_radiation_wavelength 0.71073
_diffrn_reflns_av_R_equivalents 0.0822
_diffrn_reflns_av_sigmaI/netI 0.0847
_diffrn_reflns_limit_h_max 11
_diffrn_reflns_limit_h_min -11
_diffrn_reflns_limit_k_max 14
_diffrn_reflns_limit_k_min -15
_diffrn_reflns_limit_l_max 23
_diffrn_reflns_limit_l_min -21
_diffrn_reflns_number 17599
_diffrn_reflns_theta_full 26.00
_diffrn_reflns_theta_max 26.00
_diffrn_reflns_theta_min 1.99
_exptl_absorpt_coefficient_mu 0.093
_exptl_absorpt_correction_type none
_exptl_crystal_colour colorless
_exptl_crystal_density_diffrn 1.272
_exptl_crystal_density_method 'not measured'
_exptl_crystal_description prismatic
_exptl_crystal_F_000 872
_exptl_crystal_size_max 0.56
_exptl_crystal_size_mid 0.18
_exptl_crystal_size_min 0.09
_refine_diff_density_max 0.278
_refine_diff_density_min -0.155
_refine_diff_density_rms 0.040
_refine_ls_abs_structure_details 'Flack H D (1983), Acta Cryst. A39, 876-881'
_refine_ls_abs_structure_Flack 0(2)
_refine_ls_extinction_coef 0.0094(18)
_refine_ls_extinction_expression Fc^*^=kFc[1+0.001xFc^2^\l^3^/sin(2\q)]^-1/4^
_refine_ls_extinction_method SHELXL
_refine_ls_goodness_of_fit_ref 0.994
_refine_ls_hydrogen_treatment constr
_refine_ls_matrix_type full
_refine_ls_number_parameters 272
_refine_ls_number_reflns 4213
_refine_ls_number_restraints 0
_refine_ls_restrained_S_all 0.994
_refine_ls_R_factor_all 0.1557
_refine_ls_R_factor_gt 0.0526
_refine_ls_shift/su_max 0.006
_refine_ls_shift/su_mean 0.000
_refine_ls_structure_factor_coef Fsqd
_refine_ls_weighting_details 'calc w=1/[\s^2^(Fo^2^)+(0.0800P)^2^+0.0000P] where P=(Fo^2^+2Fc^2^)/3'
_refine_ls_weighting_scheme calc
_refine_ls_wR_factor_gt 0.1280
_refine_ls_wR_factor_ref 0.1747
_reflns_number_gt 1901
_reflns_number_total 4213
_reflns_threshold_expression >2sigma(I)
_cod_data_source_file c4ob02289k2.cif
_cod_data_source_block RM543b
_cod_depositor_comments
;
The following automatic conversions were performed:

'_symmetry_cell_setting' value 'Orthorhombic' changed to
'orthorhombic' according to
/usr/data/users/saulius/crontab/automatic-downloads/rss-feeds/RSC/lib/dictionaries/cif_core.dic
dictionary named 'cif_core.dic' version 2.4.2 from 2011-04-26.

Automatic conversion script
Id: cif_fix_values 2935 2014-11-11 08:27:57Z andrius 

 Adding full bibliography for 7154210.cif.
;
_cod_original_cell_volume 2153.2(6)
_cod_original_sg_symbol_H-M P2(1)2(1)2(1)
_cod_database_code 7154210

loop_
_symmetry_equiv_pos_as_xyz
'x, y, z'
'-x+1/2, -y, z+1/2'
'-x, y+1/2, -z+1/2'
'x+1/2, -y+1/2, -z'

loop_
_atom_site_label
_atom_site_type_symbol
_atom_site_fract_x
_atom_site_fract_y
_atom_site_fract_z
_atom_site_U_iso_or_equiv
_atom_site_adp_type
_atom_site_occupancy
_atom_site_symmetry_multiplicity
_atom_site_calc_flag
_atom_site_refinement_flags
N2 N 0.5484(4) 0.2866(3) -0.04169(18) 0.0596(9) Uani 1 1 d .
H2 H 0.6342 0.2895 -0.0265 0.072 Uiso 1 1 calc R
C2 C 0.6255(6) 0.4044(4) 0.1765(3) 0.0673(13) Uani 1 1 d .
C3 C 0.5537(5) 0.3007(4) 0.2004(2) 0.0677(12) Uani 1 1 d .
H3 H 0.4922 0.3141 0.2417 0.081 Uiso 1 1 calc R
C4 C 0.4695(5) 0.3073(3) 0.1295(2) 0.0563(11) Uani 1 1 d .
H4 H 0.3678 0.3180 0.1372 0.068 Uiso 1 1 calc R
C5 C 0.5008(4) 0.2175(3) 0.0762(2) 0.0535(11) Uani 1 1 d .
H5 H 0.6020 0.1999 0.0763 0.064 Uiso 1 1 calc R
C6 C 0.4514(4) 0.2448(3) 0.0011(2) 0.0560(11) Uani 1 1 d .
C7 C 0.5187(5) 0.3278(4) -0.1129(2) 0.0738(14) Uani 1 1 d .
H7A H 0.5613 0.3998 -0.1180 0.089 Uiso 1 1 calc R
H7B H 0.4172 0.3363 -0.1183 0.089 Uiso 1 1 calc R
C8 C 0.5723(5) 0.2554(4) -0.1709(2) 0.0641(12) Uani 1 1 d .
C9 C 0.6550(5) 0.2947(5) -0.2254(3) 0.0790(15) Uani 1 1 d .
H9 H 0.6790 0.3687 -0.2260 0.095 Uiso 1 1 calc R
C10 C 0.7033(6) 0.2277(6) -0.2793(3) 0.0904(18) Uani 1 1 d .
H10 H 0.7609 0.2564 -0.3150 0.108 Uiso 1 1 calc R
C11 C 0.6674(7) 0.1195(6) -0.2805(3) 0.109(2) Uani 1 1 d .
H11 H 0.6978 0.0741 -0.3173 0.130 Uiso 1 1 calc R
C12 C 0.5855(8) 0.0794(5) -0.2263(3) 0.118(2) Uani 1 1 d .
H12 H 0.5608 0.0055 -0.2265 0.141 Uiso 1 1 calc R
C13 C 0.5390(6) 0.1443(4) -0.1723(3) 0.0910(17) Uani 1 1 d .
H13 H 0.4844 0.1142 -0.1358 0.109 Uiso 1 1 calc R
C14 C 0.4586(6) 0.0264(4) 0.0803(3) 0.0764(14) Uani 1 1 d .
C15 C 0.3709(7) -0.0621(4) 0.1097(3) 0.1019(19) Uani 1 1 d .
H15A H 0.2818 -0.0641 0.0851 0.153 Uiso 1 1 calc R
H15B H 0.3550 -0.0491 0.1597 0.153 Uiso 1 1 calc R
H15C H 0.4187 -0.1310 0.1036 0.153 Uiso 1 1 calc R
C16 C 0.6002(9) 0.1442(6) 0.2677(3) 0.162(3) Uani 1 1 d .
H16A H 0.6019 0.1864 0.3110 0.243 Uiso 1 1 calc R
H16B H 0.6652 0.0839 0.2717 0.243 Uiso 1 1 calc R
H16C H 0.5064 0.1165 0.2598 0.243 Uiso 1 1 calc R
C17 C 0.5173(5) 0.4990(3) 0.0690(2) 0.0545(11) Uani 1 1 d .
C18 C 0.6169(5) 0.5799(3) 0.0594(2) 0.0632(12) Uani 1 1 d .
H18 H 0.7030 0.5756 0.0833 0.076 Uiso 1 1 calc R
C19 C 0.5906(5) 0.6669(4) 0.0148(2) 0.0695(13) Uani 1 1 d .
H19 H 0.6593 0.7207 0.0084 0.083 Uiso 1 1 calc R
C20 C 0.4639(5) 0.6750(3) -0.0203(2) 0.0598(12) Uani 1 1 d .
C21 C 0.3632(5) 0.5936(4) -0.0116(2) 0.0601(12) Uani 1 1 d .
H21 H 0.2776 0.5979 -0.0360 0.072 Uiso 1 1 calc R
C22 C 0.3894(5) 0.5062(3) 0.0331(2) 0.0594(11) Uani 1 1 d .
H22 H 0.3212 0.4519 0.0392 0.071 Uiso 1 1 calc R
C23 C 0.5347(7) 0.8267(5) -0.0926(3) 0.107(2) Uani 1 1 d .
H23A H 0.5783 0.8670 -0.0544 0.160 Uiso 1 1 calc R
H23B H 0.4955 0.8771 -0.1267 0.160 Uiso 1 1 calc R
H23C H 0.6044 0.7816 -0.1157 0.160 Uiso 1 1 calc R
N1 N 0.5446(4) 0.4109(3) 0.11633(18) 0.0589(9) Uani 1 1 d .
O6 O 0.4255(4) 0.7595(2) -0.06470(17) 0.0808(10) Uani 1 1 d .
O1 O 0.7165(4) 0.4656(3) 0.20015(19) 0.0928(12) Uani 1 1 d .
O2 O 0.3265(3) 0.2330(3) -0.01701(16) 0.0728(10) Uani 1 1 d .
O3 O 0.4196(3) 0.1255(2) 0.10259(15) 0.0678(9) Uani 1 1 d .
O4 O 0.5537(5) 0.0165(3) 0.0377(3) 0.1367(18) Uani 1 1 d .
O5 O 0.6391(4) 0.2095(3) 0.21131(19) 0.0862(10) Uani 1 1 d .

loop_
_atom_site_aniso_label
_atom_site_aniso_U_11
_atom_site_aniso_U_22
_atom_site_aniso_U_33
_atom_site_aniso_U_23
_atom_site_aniso_U_13
_atom_site_aniso_U_12
N2 0.043(2) 0.071(2) 0.065(2) 0.0039(19) 0.0004(18) -0.001(2)
C2 0.068(3) 0.061(3) 0.072(3) -0.003(3) -0.009(3) -0.001(3)
C3 0.070(3) 0.071(3) 0.063(3) 0.001(2) 0.001(3) 0.008(3)
C4 0.050(3) 0.052(2) 0.067(3) 0.001(2) -0.001(2) -0.007(2)
C5 0.050(2) 0.050(2) 0.061(3) 0.003(2) 0.006(2) -0.001(2)
C6 0.038(3) 0.062(3) 0.068(3) -0.004(2) 0.004(2) 0.006(2)
C7 0.066(3) 0.083(3) 0.072(3) 0.022(3) -0.005(3) 0.000(3)
C8 0.056(3) 0.078(3) 0.059(3) 0.010(2) -0.006(2) -0.014(3)
C9 0.070(3) 0.094(4) 0.073(3) 0.024(3) -0.008(3) -0.013(3)
C10 0.075(4) 0.130(6) 0.065(4) 0.019(4) 0.003(3) 0.003(4)
C11 0.135(6) 0.122(6) 0.069(4) -0.014(4) 0.011(4) -0.007(5)
C12 0.164(7) 0.100(4) 0.089(4) -0.006(4) 0.022(5) -0.029(5)
C13 0.114(5) 0.083(4) 0.076(4) -0.001(3) 0.017(3) -0.021(4)
C14 0.085(4) 0.056(3) 0.088(4) -0.011(3) -0.004(3) 0.005(3)
C15 0.149(6) 0.062(3) 0.095(4) 0.010(3) -0.015(4) -0.012(4)
C16 0.254(10) 0.121(5) 0.111(5) 0.054(4) -0.002(6) 0.029(7)
C17 0.054(3) 0.047(2) 0.062(3) -0.005(2) 0.001(2) -0.004(2)
C18 0.056(3) 0.064(3) 0.069(3) 0.004(2) -0.009(2) -0.011(3)
C19 0.063(3) 0.065(3) 0.080(3) -0.002(3) -0.001(3) -0.017(3)
C20 0.065(3) 0.052(3) 0.062(3) -0.005(2) 0.002(3) 0.001(3)
C21 0.049(3) 0.059(3) 0.072(3) -0.002(2) -0.003(2) 0.002(2)
C22 0.055(3) 0.051(3) 0.072(3) -0.002(2) -0.002(2) -0.004(2)
C23 0.113(5) 0.099(4) 0.108(4) 0.031(3) -0.008(4) -0.033(4)
N1 0.055(2) 0.060(2) 0.062(2) 0.0006(19) -0.005(2) -0.0042(19)
O6 0.081(2) 0.071(2) 0.090(2) 0.0180(18) -0.007(2) -0.008(2)
O1 0.096(3) 0.085(3) 0.098(3) -0.007(2) -0.033(2) -0.021(2)
O2 0.0419(19) 0.095(2) 0.082(2) 0.0056(18) -0.0050(16) -0.0029(17)
O3 0.071(2) 0.0560(19) 0.077(2) 0.0014(15) 0.0085(17) -0.0031(17)
O4 0.114(3) 0.088(3) 0.208(5) -0.041(3) 0.054(4) 0.010(3)
O5 0.086(2) 0.081(2) 0.091(2) 0.016(2) -0.005(2) 0.013(2)

loop_
_atom_type_symbol
_atom_type_description
_atom_type_scat_dispersion_real
_atom_type_scat_dispersion_imag
_atom_type_scat_source
C C 0.0033 0.0016 'International Tables Vol C Tables 4.2.6.8 and 6.1.1.4'
H H 0.0000 0.0000 'International Tables Vol C Tables 4.2.6.8 and 6.1.1.4'
N N 0.0061 0.0033 'International Tables Vol C Tables 4.2.6.8 and 6.1.1.4'
O O 0.0106 0.0060 'International Tables Vol C Tables 4.2.6.8 and 6.1.1.4'

loop_
_geom_angle_atom_site_label_1
_geom_angle_atom_site_label_2
_geom_angle_atom_site_label_3
_geom_angle
C6 N2 C7 123.8(4)
C6 N2 H2 118.1
C7 N2 H2 118.1
O1 C2 N1 131.2(5)
O1 C2 C3 136.3(5)
N1 C2 C3 92.4(4)
O5 C3 C2 117.0(4)
O5 C3 C4 117.7(4)
C2 C3 C4 86.1(3)
O5 C3 H3 111.2
C2 C3 H3 111.2
C4 C3 H3 111.2
N1 C4 C5 114.7(3)
N1 C4 C3 86.6(3)
C5 C4 C3 115.3(3)
N1 C4 H4 112.6
C5 C4 H4 112.6
C3 C4 H4 112.6
O3 C5 C6 108.8(3)
O3 C5 C4 103.5(3)
C6 C5 C4 113.1(3)
O3 C5 H5 110.4
C6 C5 H5 110.4
C4 C5 H5 110.4
O2 C6 N2 122.8(4)
O2 C6 C5 121.4(4)
N2 C6 C5 115.7(4)
N2 C7 C8 113.4(4)
N2 C7 H7A 108.9
C8 C7 H7A 108.9
N2 C7 H7B 108.9
C8 C7 H7B 108.9
H7A C7 H7B 107.7
C13 C8 C9 117.0(5)
C13 C8 C7 121.0(4)
C9 C8 C7 122.0(5)
C10 C9 C8 121.8(5)
C10 C9 H9 119.1
C8 C9 H9 119.1
C9 C10 C11 120.3(6)
C9 C10 H10 119.9
C11 C10 H10 119.9
C12 C11 C10 118.4(6)
C12 C11 H11 120.8
C10 C11 H11 120.8
C11 C12 C13 121.8(6)
C11 C12 H12 119.1
C13 C12 H12 119.1
C12 C13 C8 120.6(5)
C12 C13 H13 119.7
C8 C13 H13 119.7
O4 C14 O3 120.3(5)
O4 C14 C15 126.5(5)
O3 C14 C15 113.2(5)
C14 C15 H15A 109.5
C14 C15 H15B 109.5
H15A C15 H15B 109.5
C14 C15 H15C 109.5
H15A C15 H15C 109.5
H15B C15 H15C 109.5
O5 C16 H16A 109.5
O5 C16 H16B 109.5
H16A C16 H16B 109.5
O5 C16 H16C 109.5
H16A C16 H16C 109.5
H16B C16 H16C 109.5
C18 C17 C22 119.2(4)
C18 C17 N1 120.1(4)
C22 C17 N1 120.7(4)
C17 C18 C19 120.7(4)
C17 C18 H18 119.6
C19 C18 H18 119.6
C20 C19 C18 120.4(4)
C20 C19 H19 119.8
C18 C19 H19 119.8
C19 C20 O6 125.2(4)
C19 C20 C21 119.5(4)
O6 C20 C21 115.3(4)
C22 C21 C20 120.2(4)
C22 C21 H21 119.9
C20 C21 H21 119.9
C21 C22 C17 120.0(4)
C21 C22 H22 120.0
C17 C22 H22 120.0
O6 C23 H23A 109.5
O6 C23 H23B 109.5
H23A C23 H23B 109.5
O6 C23 H23C 109.5
H23A C23 H23C 109.5
H23B C23 H23C 109.5
C2 N1 C17 131.5(4)
C2 N1 C4 94.7(3)
C17 N1 C4 132.0(4)
C20 O6 C23 117.7(4)
C14 O3 C5 116.7(4)
C3 O5 C16 114.9(4)

loop_
_geom_bond_atom_site_label_1
_geom_bond_atom_site_label_2
_geom_bond_distance
N2 C6 1.319(5)
N2 C7 1.452(5)
N2 H2 0.8600
C2 O1 1.221(5)
C2 N1 1.362(6)
C2 C3 1.502(6)
C3 O5 1.388(5)
C3 C4 1.549(6)
C3 H3 0.9800
C4 N1 1.468(5)
C4 C5 1.510(5)
C4 H4 0.9800
C5 O3 1.445(4)
C5 C6 1.517(6)
C5 H5 0.9800
C6 O2 1.236(5)
C7 C8 1.486(6)
C7 H7A 0.9700
C7 H7B 0.9700
C8 C13 1.391(6)
C8 C9 1.371(6)
C9 C10 1.374(7)
C9 H9 0.9300
C10 C11 1.362(7)
C10 H10 0.9300
C11 C12 1.365(8)
C11 H11 0.9300
C12 C13 1.357(7)
C12 H12 0.9300
C13 H13 0.9300
C14 O4 1.207(6)
C14 O3 1.330(5)
C14 C15 1.467(7)
C15 H15A 0.9600
C15 H15B 0.9600
C15 H15C 0.9600
C16 O5 1.372(6)
C16 H16A 0.9600
C16 H16B 0.9600
C16 H16C 0.9600
C17 C18 1.375(5)
C17 C22 1.385(6)
C17 N1 1.415(5)
C18 C19 1.371(6)
C18 H18 0.9300
C19 C20 1.369(6)
C19 H19 0.9300
C20 O6 1.372(5)
C20 C21 1.384(6)
C21 C22 1.377(5)
C21 H21 0.9300
C22 H22 0.9300
C23 O6 1.417(6)
C23 H23A 0.9600
C23 H23B 0.9600
C23 H23C 0.9600

loop_
_geom_hbond_atom_site_label_D
_geom_hbond_atom_site_label_H
_geom_hbond_atom_site_label_A
_geom_hbond_distance_DH
_geom_hbond_distance_HA
_geom_hbond_distance_DA
_geom_hbond_angle_DHA
_geom_hbond_site_symmetry_A
N2 H2 O2 0.86 2.01 2.857(5) 168.7 4

loop_
_geom_torsion_atom_site_label_1
_geom_torsion_atom_site_label_2
_geom_torsion_atom_site_label_3
_geom_torsion_atom_site_label_4
_geom_torsion
O1 C2 C3 O5 -60.6(7)
N1 C2 C3 O5 122.2(4)
O1 C2 C3 C4 -179.8(6)
N1 C2 C3 C4 2.9(3)
O5 C3 C4 N1 -121.3(4)
C2 C3 C4 N1 -2.7(3)
O5 C3 C4 C5 -5.5(6)
C2 C3 C4 C5 113.1(4)
N1 C4 C5 O3 177.9(3)
C3 C4 C5 O3 79.5(4)
N1 C4 C5 C6 -64.5(5)
C3 C4 C5 C6 -162.9(4)
C7 N2 C6 O2 3.0(6)
C7 N2 C6 C5 -173.7(4)
O3 C5 C6 O2 33.7(5)
C4 C5 C6 O2 -80.7(5)
O3 C5 C6 N2 -149.6(3)
C4 C5 C6 N2 96.0(4)
C6 N2 C7 C8 -107.4(5)
N2 C7 C8 C13 52.3(6)
N2 C7 C8 C9 -128.4(5)
C13 C8 C9 C10 -0.1(7)
C7 C8 C9 C10 -179.4(4)
C8 C9 C10 C11 1.3(8)
C9 C10 C11 C12 -1.5(9)
C10 C11 C12 C13 0.4(10)
C11 C12 C13 C8 0.9(10)
C9 C8 C13 C12 -1.0(8)
C7 C8 C13 C12 178.3(5)
C22 C17 C18 C19 0.0(6)
N1 C17 C18 C19 -178.7(4)
C17 C18 C19 C20 0.7(7)
C18 C19 C20 O6 178.4(4)
C18 C19 C20 C21 -1.3(7)
C19 C20 C21 C22 1.2(6)
O6 C20 C21 C22 -178.5(4)
C20 C21 C22 C17 -0.6(6)
C18 C17 C22 C21 0.0(6)
N1 C17 C22 C21 178.6(4)
O1 C2 N1 C17 -14.7(8)
C3 C2 N1 C17 162.8(4)
O1 C2 N1 C4 179.4(5)
C3 C2 N1 C4 -3.1(3)
C18 C17 N1 C2 29.1(7)
C22 C17 N1 C2 -149.6(5)
C18 C17 N1 C4 -170.0(4)
C22 C17 N1 C4 11.3(7)
C5 C4 N1 C2 -113.3(4)
C3 C4 N1 C2 3.0(3)
C5 C4 N1 C17 80.9(5)
C3 C4 N1 C17 -162.8(4)
C19 C20 O6 C23 18.8(6)
C21 C20 O6 C23 -161.6(4)
O4 C14 O3 C5 -3.1(7)
C15 C14 O3 C5 179.9(4)
C6 C5 O3 C14 79.7(4)
C4 C5 O3 C14 -159.8(4)
C2 C3 O5 C16 143.2(5)
C4 C3 O5 C16 -116.3(5)
